data_7239350
loop_
_publ_author_name
'Gobeze, Worku A.'
'Brooker, Sally'

_publ_section_title
;
 Two distinct tetranuclear motifs, rectangular vs. extended, are observed
 for complexes of a bis-tetradentate pyrimidine-based ligand
;
_journal_issue 46
_journal_name_full 'RSC Advances'
_journal_page_first 24307
_journal_paper_doi 10.1039/c3ra45091k
_journal_volume 3
_journal_year 2013
_chemical_formula_sum 'C73 H79 Cl8 Cu4 N16 O4.5'
_chemical_formula_weight 1790.28
_space_group_IT_number 2
_space_group_name_Hall '-P 1'
_space_group_name_H-M_alt 'P -1'
_symmetry_cell_setting triclinic
_symmetry_space_group_name_H-M 'P -1'
_atom_sites_solution_hydrogens geom
_atom_sites_solution_primary direct
_atom_sites_solution_secondary difmap
_audit_creation_method SHELXL-97
_cell_angle_alpha 118.696(8)
_cell_angle_beta 99.214(12)
_cell_angle_gamma 98.490(12)
_cell_formula_units_Z 1
_cell_length_a 12.727(4)
_cell_length_b 13.733(2)
_cell_length_c 13.977(2)
_cell_measurement_reflns_used 7037
_cell_measurement_temperature 92(2)
_cell_measurement_theta_max 26.40
_cell_measurement_theta_min 2.71
_cell_volume 2042.9(8)
_computing_cell_refinement 'APEX2 & SAINT (Bruker, 2006)'
_computing_data_collection 'APEX2 (Bruker, 2006)'
_computing_data_reduction 'SAINT (Bruker, 2006)'
_computing_molecular_graphics 'SHELXTL (Bruker, 2006)'
_computing_structure_refinement 'SHELXL-97 (Sheldrick, 1997)'
_computing_structure_solution 'SHELXS-97 (Sheldrick, 1990)'
_diffrn_ambient_temperature 92(2)
_diffrn_measured_fraction_theta_full 0.976
_diffrn_measured_fraction_theta_max 0.976
_diffrn_measurement_device_type 'Bruker Kappa Apex II area detector'
_diffrn_measurement_method '\f and \w scans'
_diffrn_radiation_monochromator graphite
_diffrn_radiation_source 'fine-focus sealed tube'
_diffrn_radiation_type MoK\a
_diffrn_radiation_wavelength 0.71073
_diffrn_reflns_av_R_equivalents 0.0408
_diffrn_reflns_av_sigmaI/netI 0.0334
_diffrn_reflns_limit_h_max 15
_diffrn_reflns_limit_h_min -15
_diffrn_reflns_limit_k_max 17
_diffrn_reflns_limit_k_min -17
_diffrn_reflns_limit_l_max 17
_diffrn_reflns_limit_l_min -17
_diffrn_reflns_number 42552
_diffrn_reflns_theta_full 26.56
_diffrn_reflns_theta_max 26.40
_diffrn_reflns_theta_min 2.71
_exptl_absorpt_coefficient_mu 1.346
_exptl_absorpt_correction_T_max 0.8772
_exptl_absorpt_correction_T_min 0.6151
_exptl_absorpt_correction_type multi-scan
_exptl_absorpt_process_details 'SCALE (Bruker AXS Inc.)'
_exptl_crystal_colour blue
_exptl_crystal_density_diffrn 1.455
_exptl_crystal_density_method 'not measured'
_exptl_crystal_description block
_exptl_crystal_F_000 917
_exptl_crystal_size_max 0.40
_exptl_crystal_size_mid 0.30
_exptl_crystal_size_min 0.10
_refine_diff_density_max 2.912
_refine_diff_density_min -0.545
_refine_diff_density_rms 0.139
_refine_ls_extinction_method none
_refine_ls_goodness_of_fit_ref 1.092
_refine_ls_hydrogen_treatment constr
_refine_ls_matrix_type full
_refine_ls_number_parameters 524
_refine_ls_number_reflns 8310
_refine_ls_number_restraints 12
_refine_ls_restrained_S_all 1.095
_refine_ls_R_factor_all 0.0671
_refine_ls_R_factor_gt 0.0570
_refine_ls_shift/su_max 0.001
_refine_ls_shift/su_mean 0.000
_refine_ls_structure_factor_coef Fsqd
_refine_ls_weighting_details 'calc w=1/[\s^2^(Fo^2^)+(0.0824P)^2^+6.9150P] where P=(Fo^2^+2Fc^2^)/3'
_refine_ls_weighting_scheme calc
_refine_ls_wR_factor_gt 0.1667
_refine_ls_wR_factor_ref 0.1752
_reflns_number_gt 7025
_reflns_number_total 8310
_reflns_threshold_expression >2sigma(I)
_cod_data_source_file c3ra45091k.txt
_cod_data_source_block wag345
_cod_original_cell_volume 2042.8(8)
_cod_original_sg_symbol_H-M P-1
_cod_original_formula_sum 'C73 H79 Cl8 Cu4 N16 O4.50'
_cod_database_code 7239350

loop_
_symmetry_equiv_pos_as_xyz
'x, y, z'
'-x, -y, -z'

loop_
_atom_site_label
_atom_site_type_symbol
_atom_site_fract_x
_atom_site_fract_y
_atom_site_fract_z
_atom_site_U_iso_or_equiv
_atom_site_adp_type
_atom_site_occupancy
_atom_site_symmetry_multiplicity
_atom_site_calc_flag
_atom_site_refinement_flags
_atom_site_disorder_assembly
_atom_site_disorder_group
Cu1 Cu 0.94312(4) 0.86819(4) 0.37229(4) 0.02217(15) Uani 1 1 d . . .
Cu2 Cu 0.78879(4) 0.21727(4) 0.17885(4) 0.02541(16) Uani 1 1 d . . .
C1 C 0.7335(4) 0.4698(4) 0.2097(4) 0.0301(10) Uani 1 1 d . . .
C2 C 0.7108(4) 0.5391(4) 0.1662(4) 0.0323(10) Uani 1 1 d . . .
H2 H 0.6388 0.5282 0.1250 0.039 Uiso 1 1 calc R . .
C3 C 0.7991(4) 0.6245(4) 0.1864(4) 0.0334(11) Uani 1 1 d . . .
N11 N 0.9015(4) 0.6374(3) 0.2402(3) 0.0335(9) Uani 1 1 d . . .
C4 C 0.9156(4) 0.5651(4) 0.2778(4) 0.0306(10) Uani 1 1 d . . .
N15 N 0.8342(3) 0.4841(3) 0.2677(3) 0.0289(8) Uani 1 1 d . . .
C5 C 1.0289(4) 0.5730(4) 0.3309(4) 0.0318(10) Uani 1 1 d . . .
C6 C 1.1189(5) 0.6308(4) 0.3163(4) 0.0409(12) Uani 1 1 d . . .
H6 H 1.1078 0.6704 0.2771 0.049 Uiso 1 1 calc R . .
C7 C 1.2250(5) 0.6301(5) 0.3596(6) 0.0519(15) Uani 1 1 d . . .
H7 H 1.2861 0.6679 0.3480 0.062 Uiso 1 1 calc R . .
C8 C 1.2420(5) 0.5754(5) 0.4188(6) 0.0552(16) Uani 1 1 d . . .
H8 H 1.3148 0.5759 0.4484 0.066 Uiso 1 1 calc R . .
C9 C 1.1538(5) 0.5200(4) 0.4352(5) 0.0472(14) Uani 1 1 d . . .
H9 H 1.1657 0.4836 0.4777 0.057 Uiso 1 1 calc R . .
C10 C 1.0471(5) 0.5172(4) 0.3896(4) 0.0388(11) Uani 1 1 d . . .
H10 H 0.9861 0.4767 0.3989 0.047 Uiso 1 1 calc R . .
C11 C 0.7855(5) 0.7103(4) 0.1511(4) 0.0394(12) Uani 1 1 d . . .
H11A H 0.8384 0.7120 0.1068 0.047 Uiso 1 1 calc R . .
H11B H 0.7101 0.6863 0.1018 0.047 Uiso 1 1 calc R . .
N12 N 0.8043(3) 0.8277(3) 0.2506(3) 0.0269(8) Uani 1 1 d . . .
C12 C 0.7120(4) 0.8376(4) 0.3044(4) 0.0347(11) Uani 1 1 d . . .
H12A H 0.6420 0.7876 0.2460 0.042 Uiso 1 1 calc R . .
H12B H 0.7060 0.9180 0.3411 0.042 Uiso 1 1 calc R . .
C14 C 0.7313(4) 0.8026(4) 0.3918(4) 0.0315(10) Uani 1 1 d . . .
C15 C 0.6472(5) 0.7621(6) 0.4246(5) 0.0484(14) Uani 1 1 d . . .
H15 H 0.5727 0.7531 0.3906 0.058 Uiso 1 1 calc R . .
C16 C 0.6718(5) 0.7346(6) 0.5076(5) 0.0489(14) Uani 1 1 d . . .
H16 H 0.6146 0.7070 0.5314 0.059 Uiso 1 1 calc R . .
C17 C 0.7800(4) 0.7477(4) 0.5546(4) 0.0365(11) Uani 1 1 d . . .
H17 H 0.7989 0.7291 0.6113 0.044 Uiso 1 1 calc R . .
C18 C 0.8609(4) 0.7886(4) 0.5180(4) 0.0269(9) Uani 1 1 d . . .
H18 H 0.9359 0.7974 0.5502 0.032 Uiso 1 1 calc R . .
N13 N 0.8371(3) 0.8161(3) 0.4385(3) 0.0236(7) Uani 1 1 d . . .
C22 C 0.8274(4) 0.9123(4) 0.2135(4) 0.0302(10) Uani 1 1 d . . .
H22A H 0.8162 0.9868 0.2686 0.036 Uiso 1 1 calc R . .
H22B H 0.7765 0.8838 0.1388 0.036 Uiso 1 1 calc R . .
C24 C 0.9445(4) 0.9276(3) 0.2063(4) 0.0280(9) Uani 1 1 d . . .
C25 C 0.9797(5) 0.9579(4) 0.1333(4) 0.0346(11) Uani 1 1 d . . .
H25 H 0.9290 0.9681 0.0831 0.041 Uiso 1 1 calc R . .
C26 C 1.0897(5) 0.9731(4) 0.1347(4) 0.0376(12) Uani 1 1 d . . .
H26 H 1.1157 0.9937 0.0852 0.045 Uiso 1 1 calc R . .
C27 C 1.1615(4) 0.9581(4) 0.2085(4) 0.0360(11) Uani 1 1 d . . .
H27 H 1.2374 0.9679 0.2103 0.043 Uiso 1 1 calc R . .
C28 C 1.1217(4) 0.9285(4) 0.2799(4) 0.0315(10) Uani 1 1 d . . .
H28 H 1.1712 0.9188 0.3312 0.038 Uiso 1 1 calc R . .
N14 N 1.0148(3) 0.9133(3) 0.2786(3) 0.0254(8) Uani 1 1 d . . .
Cl3 Cl 1.09654(9) 0.90930(9) 0.50219(9) 0.0271(2) Uani 1 1 d . . .
C31 C 0.6433(4) 0.3742(4) 0.1929(4) 0.0318(10) Uani 1 1 d . . .
H31A H 0.6435 0.3824 0.2673 0.038 Uiso 1 1 calc R . .
H31B H 0.5713 0.3818 0.1622 0.038 Uiso 1 1 calc R . .
N16 N 0.6547(3) 0.2569(3) 0.1147(3) 0.0244(7) Uani 1 1 d . . .
C32 C 0.5582(4) 0.1724(4) 0.1025(4) 0.0269(9) Uani 1 1 d . . .
H32A H 0.5479 0.0970 0.0334 0.032 Uiso 1 1 calc R . .
H32B H 0.4907 0.1989 0.0955 0.032 Uiso 1 1 calc R . .
C34 C 0.5781(4) 0.1604(3) 0.2055(4) 0.0253(9) Uani 1 1 d . . .
C35 C 0.4938(4) 0.1239(4) 0.2411(4) 0.0318(10) Uani 1 1 d . . .
H35 H 0.4191 0.1096 0.2037 0.038 Uiso 1 1 calc R . .
C36 C 0.5198(4) 0.1084(4) 0.3324(4) 0.0356(11) Uani 1 1 d . . .
H36 H 0.4631 0.0822 0.3576 0.043 Uiso 1 1 calc R . .
C37 C 0.6304(4) 0.1319(4) 0.3865(4) 0.0329(10) Uani 1 1 d . . .
H37 H 0.6503 0.1221 0.4492 0.039 Uiso 1 1 calc R . .
C38 C 0.7104(4) 0.1697(4) 0.3469(4) 0.0298(9) Uani 1 1 d . . .
H38 H 0.7858 0.1871 0.3842 0.036 Uiso 1 1 calc R . .
N17 N 0.6849(3) 0.1826(3) 0.2576(3) 0.0255(7) Uani 1 1 d . . .
C42 C 0.6661(4) 0.2406(4) 0.0047(4) 0.0285(9) Uani 1 1 d . . .
H42A H 0.6237 0.2858 -0.0159 0.034 Uiso 1 1 calc R . .
H42B H 0.6363 0.1585 -0.0550 0.034 Uiso 1 1 calc R . .
C44 C 0.7862(4) 0.2795(4) 0.0131(4) 0.0275(9) Uani 1 1 d . . .
C45 C 0.8215(4) 0.3239(4) -0.0508(4) 0.0335(10) Uani 1 1 d . . .
H45 H 0.7700 0.3323 -0.1018 0.040 Uiso 1 1 calc R . .
C46 C 0.9345(5) 0.3559(4) -0.0379(4) 0.0377(12) Uani 1 1 d . . .
H46 H 0.9613 0.3857 -0.0808 0.045 Uiso 1 1 calc R . .
C47 C 1.0064(4) 0.3436(4) 0.0375(4) 0.0378(12) Uani 1 1 d . . .
H47 H 1.0836 0.3660 0.0481 0.045 Uiso 1 1 calc R . .
C48 C 0.9660(4) 0.2985(4) 0.0979(4) 0.0319(10) Uani 1 1 d . . .
H48 H 1.0162 0.2896 0.1494 0.038 Uiso 1 1 calc R . .
N18 N 0.8575(3) 0.2672(3) 0.0854(3) 0.0263(8) Uani 1 1 d . . .
Cl4 Cl 0.94303(9) 0.22260(9) 0.28506(10) 0.0306(2) Uani 1 1 d . . .
Cl5 Cl 0.72193(9) -0.00070(9) 0.01292(9) 0.0283(2) Uani 1 1 d . . .
O50 O 0.5393(9) -0.3586(9) 0.0123(12) 0.098(4) Uani 0.50 1 d P . .
H50X H 0.5117 -0.3745 0.0579 0.117 Uiso 0.50 1 d P . .
H50Y H 0.5470 -0.4250 -0.0307 0.117 Uiso 0.50 1 d P . .
O60 O 0.4849(6) -0.4643(7) -0.4511(7) 0.052(2) Uani 0.50 1 d P . .
H60X H 0.4260 -0.4902 -0.4427 0.062 Uiso 0.50 1 d P . .
H60Y H 0.4740 -0.5045 -0.5244 0.062 Uiso 0.50 1 d P . .
O70 O 0.7144(8) -0.2592(6) -0.0868(7) 0.058(2) Uani 0.50 1 d P A 1
H70 H 0.7156 -0.1885 -0.0599 0.069 Uiso 0.50 1 d P B 1
C70 C 0.7242(11) -0.3033(10) -0.1878(8) 0.052(3) Uani 0.50 1 d PU A 1
H70C H 0.6525 -0.3517 -0.2415 0.063 Uiso 0.50 1 calc PR A 1
H70A H 0.7772 -0.3502 -0.1976 0.063 Uiso 0.50 1 calc PR A 1
H70B H 0.7506 -0.2418 -0.2018 0.063 Uiso 0.50 1 calc PR A 1
O80 O 0.5902(11) -0.4350(14) -0.2624(11) 0.042(3) Uani 0.25 1 d PU C 2
H80X H 0.5915 -0.4756 -0.2304 0.050 Uiso 0.25 1 d P D 2
H80Y H 0.5555 -0.4458 -0.3245 0.050 Uiso 0.25 1 d P E 2
Cl20 Cl 0.4445(7) -0.3828(7) 0.1413(6) 0.064(2) Uani 0.25 1 d P F 1
Cl21 Cl 0.4036(5) -0.4286(7) 0.1510(5) 0.0405(15) Uani 0.25 1 d P G 2
O90 O 0.3989(7) -0.0188(7) 0.4506(7) 0.054(2) Uani 0.50 1 d P . .
H90X H 0.4652 -0.0051 0.4847 0.065 Uiso 0.50 1 d P . .
H90Y H 0.3537 0.0033 0.4933 0.065 Uiso 0.50 1 d P . .
Cl22 Cl 0.5931(2) 0.1440(2) 0.6684(3) 0.0516(7) Uani 0.50 1 d P . .

loop_
_atom_site_aniso_label
_atom_site_aniso_U_11
_atom_site_aniso_U_22
_atom_site_aniso_U_33
_atom_site_aniso_U_23
_atom_site_aniso_U_13
_atom_site_aniso_U_12
Cu1 0.0297(3) 0.0186(3) 0.0226(3) 0.0125(2) 0.0099(2) 0.0079(2)
Cu2 0.0273(3) 0.0262(3) 0.0259(3) 0.0155(2) 0.0088(2) 0.0063(2)
C1 0.044(3) 0.017(2) 0.031(2) 0.0112(18) 0.018(2) 0.0088(19)
C2 0.049(3) 0.021(2) 0.025(2) 0.0102(18) 0.013(2) 0.006(2)
C3 0.057(3) 0.018(2) 0.020(2) 0.0080(17) 0.010(2) 0.002(2)
N11 0.053(3) 0.0176(17) 0.0215(18) 0.0067(15) 0.0097(17) -0.0008(17)
C4 0.052(3) 0.020(2) 0.019(2) 0.0086(17) 0.0156(19) 0.0059(19)
N15 0.045(2) 0.0156(17) 0.0246(18) 0.0087(15) 0.0147(17) 0.0051(16)
C5 0.047(3) 0.017(2) 0.024(2) 0.0048(17) 0.014(2) 0.0047(19)
C6 0.059(3) 0.024(2) 0.037(3) 0.010(2) 0.025(2) 0.010(2)
C7 0.053(4) 0.035(3) 0.065(4) 0.018(3) 0.033(3) 0.015(3)
C8 0.054(4) 0.030(3) 0.071(4) 0.014(3) 0.020(3) 0.020(3)
C9 0.059(4) 0.023(2) 0.048(3) 0.013(2) 0.007(3) 0.011(2)
C10 0.050(3) 0.024(2) 0.034(3) 0.013(2) 0.005(2) 0.003(2)
C11 0.064(3) 0.020(2) 0.025(2) 0.0125(19) 0.000(2) -0.004(2)
N12 0.036(2) 0.0223(18) 0.0281(19) 0.0185(16) 0.0058(16) 0.0041(15)
C12 0.028(2) 0.042(3) 0.045(3) 0.032(2) 0.005(2) 0.005(2)
C14 0.034(2) 0.029(2) 0.038(3) 0.022(2) 0.008(2) 0.0079(19)
C15 0.035(3) 0.067(4) 0.066(4) 0.051(3) 0.016(3) 0.010(3)
C16 0.044(3) 0.066(4) 0.064(4) 0.052(3) 0.024(3) 0.014(3)
C17 0.052(3) 0.035(3) 0.040(3) 0.028(2) 0.023(2) 0.017(2)
C18 0.038(2) 0.022(2) 0.028(2) 0.0167(18) 0.0134(19) 0.0108(18)
N13 0.0318(19) 0.0191(16) 0.0236(18) 0.0127(15) 0.0095(15) 0.0082(14)
C22 0.041(3) 0.027(2) 0.034(2) 0.023(2) 0.013(2) 0.0107(19)
C24 0.043(3) 0.0158(19) 0.028(2) 0.0122(17) 0.0135(19) 0.0088(18)
C25 0.055(3) 0.025(2) 0.035(3) 0.020(2) 0.020(2) 0.013(2)
C26 0.060(3) 0.023(2) 0.037(3) 0.017(2) 0.026(2) 0.009(2)
C27 0.045(3) 0.022(2) 0.038(3) 0.011(2) 0.024(2) 0.008(2)
C28 0.041(3) 0.023(2) 0.034(2) 0.0136(19) 0.017(2) 0.0109(19)
N14 0.035(2) 0.0158(16) 0.0259(18) 0.0097(15) 0.0127(15) 0.0083(15)
Cl3 0.0307(5) 0.0247(5) 0.0303(5) 0.0161(4) 0.0091(4) 0.0111(4)
C31 0.042(3) 0.021(2) 0.039(3) 0.017(2) 0.019(2) 0.0100(19)
N16 0.0305(19) 0.0196(17) 0.0272(18) 0.0150(15) 0.0093(15) 0.0053(15)
C32 0.027(2) 0.025(2) 0.033(2) 0.0191(19) 0.0076(18) 0.0026(17)
C34 0.031(2) 0.0184(19) 0.027(2) 0.0119(17) 0.0070(17) 0.0057(17)
C35 0.032(2) 0.029(2) 0.036(2) 0.019(2) 0.009(2) 0.0031(19)
C36 0.044(3) 0.029(2) 0.038(3) 0.020(2) 0.017(2) 0.004(2)
C37 0.046(3) 0.029(2) 0.029(2) 0.018(2) 0.013(2) 0.011(2)
C38 0.036(2) 0.029(2) 0.028(2) 0.0158(19) 0.0095(19) 0.0122(19)
N17 0.033(2) 0.0212(17) 0.0235(18) 0.0123(15) 0.0084(15) 0.0071(15)
C42 0.035(2) 0.026(2) 0.031(2) 0.0194(19) 0.0094(19) 0.0077(18)
C44 0.039(2) 0.0182(19) 0.027(2) 0.0108(17) 0.0144(19) 0.0079(18)
C45 0.049(3) 0.025(2) 0.029(2) 0.0154(19) 0.015(2) 0.008(2)
C46 0.055(3) 0.025(2) 0.030(2) 0.012(2) 0.021(2) 0.001(2)
C47 0.042(3) 0.032(2) 0.028(2) 0.008(2) 0.017(2) -0.001(2)
C48 0.033(2) 0.028(2) 0.025(2) 0.0084(19) 0.0097(19) 0.0019(19)
N18 0.033(2) 0.0177(16) 0.0228(18) 0.0066(14) 0.0105(15) 0.0029(15)
Cl4 0.0298(5) 0.0301(5) 0.0335(6) 0.0182(5) 0.0061(4) 0.0077(4)
Cl5 0.0326(6) 0.0211(5) 0.0290(5) 0.0121(4) 0.0078(4) 0.0043(4)
O50 0.068(7) 0.060(7) 0.122(10) 0.029(7) -0.018(7) 0.009(5)
O60 0.037(4) 0.043(4) 0.051(5) 0.006(4) 0.008(4) 0.016(3)
O70 0.089(7) 0.028(4) 0.056(5) 0.022(4) 0.017(5) 0.020(4)
C70 0.078(7) 0.046(5) 0.020(4) 0.001(4) 0.005(4) 0.049(5)
O80 0.035(6) 0.069(8) 0.027(6) 0.020(5) 0.016(5) 0.038(6)
Cl20 0.055(5) 0.069(5) 0.040(4) 0.011(3) -0.019(3) 0.038(4)
Cl21 0.026(3) 0.078(5) 0.023(2) 0.026(3) 0.015(2) 0.021(3)
O90 0.062(5) 0.058(5) 0.065(6) 0.042(5) 0.034(4) 0.021(4)
Cl22 0.0362(13) 0.0483(15) 0.090(2) 0.0539(16) 0.0100(14) 0.0061(11)

loop_
_atom_type_symbol
_atom_type_description
_atom_type_scat_dispersion_real
_atom_type_scat_dispersion_imag
_atom_type_scat_source
C C 0.0033 0.0016 'International Tables Vol C Tables 4.2.6.8 and 6.1.1.4'
H H 0.0000 0.0000 'International Tables Vol C Tables 4.2.6.8 and 6.1.1.4'
N N 0.0061 0.0033 'International Tables Vol C Tables 4.2.6.8 and 6.1.1.4'
Cl Cl 0.1484 0.1585 'International Tables Vol C Tables 4.2.6.8 and 6.1.1.4'
Cu Cu 0.3201 1.2651 'International Tables Vol C Tables 4.2.6.8 and 6.1.1.4'
O O 0.0106 0.0060 'International Tables Vol C Tables 4.2.6.8 and 6.1.1.4'

loop_
_geom_angle_atom_site_label_1
_geom_angle_atom_site_label_2
_geom_angle_atom_site_label_3
_geom_angle
_geom_angle_publ_flag
N14 Cu1 N13 165.64(16) y
N14 Cu1 N12 82.33(15) y
N13 Cu1 N12 83.35(15) y
N14 Cu1 Cl3 97.02(12) y
N13 Cu1 Cl3 97.32(11) y
N12 Cu1 Cl3 178.59(12) y
N17 Cu2 N18 163.54(16) y
N17 Cu2 N16 81.38(14) y
N18 Cu2 N16 82.23(15) y
N17 Cu2 Cl4 97.44(11) y
N18 Cu2 Cl4 97.99(12) y
N16 Cu2 Cl4 164.83(11) y
N17 Cu2 Cl5 89.29(11) y
N18 Cu2 Cl5 92.83(10) y
N16 Cu2 Cl5 92.33(10) y
Cl4 Cu2 Cl5 102.80(4) y
N15 C1 C2 122.6(4) ?
N15 C1 C31 116.8(4) ?
C2 C1 C31 120.6(5) ?
C3 C2 C1 116.1(5) ?
N11 C3 C2 122.4(4) ?
N11 C3 C11 115.7(4) ?
C2 C3 C11 122.0(5) ?
C3 N11 C4 117.1(4) ?
N15 C4 N11 124.7(5) ?
N15 C4 C5 117.3(4) ?
N11 C4 C5 118.0(4) ?
C1 N15 C4 116.9(4) ?
C10 C5 C6 119.2(5) ?
C10 C5 C4 120.4(4) ?
C6 C5 C4 120.3(5) ?
C7 C6 C5 119.7(5) ?
C8 C7 C6 120.6(6) ?
C7 C8 C9 120.0(6) ?
C8 C9 C10 119.9(6) ?
C5 C10 C9 120.6(5) ?
N12 C11 C3 111.6(4) ?
C12 N12 C11 111.8(4) ?
C12 N12 C22 113.9(4) ?
C11 N12 C22 108.1(3) ?
C12 N12 Cu1 106.6(3) ?
C11 N12 Cu1 111.2(3) ?
C22 N12 Cu1 105.0(3) ?
N12 C12 C14 110.1(4) ?
N13 C14 C15 121.3(4) ?
N13 C14 C12 115.7(4) ?
C15 C14 C12 123.0(4) ?
C14 C15 C16 119.5(5) ?
C17 C16 C15 119.0(5) ?
C16 C17 C18 118.8(5) ?
N13 C18 C17 122.1(4) ?
C18 N13 C14 119.2(4) ?
C18 N13 Cu1 126.7(3) ?
C14 N13 Cu1 114.0(3) ?
N12 C22 C24 108.4(4) ?
N14 C24 C25 121.7(5) ?
N14 C24 C22 115.4(4) ?
C25 C24 C22 122.9(4) ?
C26 C25 C24 118.8(5) ?
C27 C26 C25 119.4(4) ?
C26 C27 C28 119.2(5) ?
N14 C28 C27 121.6(5) ?
C28 N14 C24 119.2(4) ?
C28 N14 Cu1 127.1(3) ?
C24 N14 Cu1 113.6(3) ?
N16 C31 C1 113.3(4) ?
C42 N16 C32 112.6(3) ?
C42 N16 C31 112.7(3) ?
C32 N16 C31 107.2(3) ?
C42 N16 Cu2 106.1(3) ?
C32 N16 Cu2 104.1(2) ?
C31 N16 Cu2 113.8(3) ?
N16 C32 C34 108.8(3) ?
N17 C34 C35 121.8(4) ?
N17 C34 C32 115.2(4) ?
C35 C34 C32 122.9(4) ?
C34 C35 C36 119.0(4) ?
C35 C36 C37 119.1(4) ?
C38 C37 C36 118.6(4) ?
N17 C38 C37 122.0(4) ?
C38 N17 C34 119.4(4) ?
C38 N17 Cu2 126.9(3) ?
C34 N17 Cu2 113.4(3) ?
N16 C42 C44 109.4(4) ?
N18 C44 C45 121.7(4) ?
N18 C44 C42 115.5(4) ?
C45 C44 C42 122.8(4) ?
C44 C45 C46 118.3(5) ?
C47 C46 C45 119.0(4) ?
C46 C47 C48 119.8(5) ?
N18 C48 C47 121.3(5) ?
C44 N18 C48 119.8(4) ?
C44 N18 Cu2 114.3(3) ?
C48 N18 Cu2 125.5(3) ?

loop_
_geom_bond_atom_site_label_1
_geom_bond_atom_site_label_2
_geom_bond_distance
_geom_bond_site_symmetry_2
_geom_bond_publ_flag
Cu1 N14 1.981(4) . y
Cu1 N13 1.985(4) . y
Cu1 N12 2.040(4) . y
Cu1 Cl3 2.2322(13) . y
Cu2 N17 1.993(4) . y
Cu2 N18 1.998(4) . y
Cu2 N16 2.065(4) . y
Cu2 Cl4 2.2321(13) . y
Cu2 Cl5 2.6480(13) . y
C1 N15 1.334(6) . ?
C1 C2 1.392(6) . ?
C1 C31 1.508(6) . ?
C2 C3 1.382(7) . ?
C3 N11 1.336(7) . ?
C3 C11 1.501(6) . ?
N11 C4 1.347(6) . ?
C4 N15 1.339(6) . ?
C4 C5 1.476(7) . ?
C5 C10 1.381(7) . ?
C5 C6 1.393(7) . ?
C6 C7 1.391(9) . ?
C7 C8 1.372(9) . ?
C8 C9 1.376(9) . ?
C9 C10 1.393(8) . ?
C11 N12 1.488(6) . ?
N12 C12 1.482(6) . ?
N12 C22 1.494(5) . ?
C12 C14 1.512(6) . ?
C14 N13 1.343(6) . ?
C14 C15 1.374(7) . ?
C15 C16 1.388(8) . ?
C16 C17 1.372(8) . ?
C17 C18 1.383(6) . ?
C18 N13 1.341(5) . ?
C22 C24 1.502(7) . ?
C24 N14 1.347(6) . ?
C24 C25 1.383(6) . ?
C25 C26 1.380(8) . ?
C26 C27 1.379(8) . ?
C27 C28 1.381(7) . ?
C28 N14 1.341(6) . ?
C31 N16 1.497(5) . ?
N16 C42 1.479(6) . ?
N16 C32 1.485(5) . ?
C32 C34 1.512(6) . ?
C34 N17 1.348(6) . ?
C34 C35 1.379(6) . ?
C35 C36 1.389(7) . ?
C36 C37 1.396(7) . ?
C37 C38 1.383(7) . ?
C38 N17 1.340(6) . ?
C42 C44 1.509(6) . ?
C44 N18 1.337(6) . ?
C44 C45 1.394(6) . ?
C45 C46 1.396(7) . ?
C46 C47 1.373(8) . ?
C47 C48 1.381(7) . ?
C48 N18 1.340(6) . ?
O60 O60 1.404(15) 2_644 ?
O70 C70 1.278(13) . ?
O90 Cl22 1.758(9) 2_656 ?
Cl22 O90 1.758(9) 2_656 ?

loop_
_geom_hbond_atom_site_label_D
_geom_hbond_atom_site_label_H
_geom_hbond_atom_site_label_A
_geom_hbond_distance_DH
_geom_hbond_distance_HA
_geom_hbond_distance_DA
_geom_hbond_angle_DHA
_geom_hbond_site_symmetry_A
O80 H80Y O60 0.84 1.73 2.570(16) 178.6 .
O90 H90X Cl22 0.85 2.46 3.131(10) 136.6 .
O70 H70 Cl5 0.85 2.26 3.108(7) 178.9 .
O50 H50X Cl21 0.87 2.31 3.169(16) 167.9 .
O50 H50Y Cl20 0.85 2.36 3.209(14) 173.8 2_645
O50 H50Y Cl21 0.85 2.18 3.006(14) 165.5 2_645
O80 H80X Cl21 0.87 2.09 2.956(17) 179.1 2_645
O90 H90X O90 0.85 1.72 2.566(18) 177.8 2_656

loop_
_geom_torsion_atom_site_label_1
_geom_torsion_atom_site_label_2
_geom_torsion_atom_site_label_3
_geom_torsion_atom_site_label_4
_geom_torsion
N15 C1 C2 C3 0.0(7)
C31 C1 C2 C3 179.8(4)
C1 C2 C3 N11 2.8(7)
C1 C2 C3 C11 -175.9(4)
C2 C3 N11 C4 -1.9(6)
C11 C3 N11 C4 176.9(4)
C3 N11 C4 N15 -2.0(6)
C3 N11 C4 C5 176.2(4)
C2 C1 N15 C4 -3.5(6)
C31 C1 N15 C4 176.7(4)
N11 C4 N15 C1 4.6(6)
C5 C4 N15 C1 -173.5(4)
N15 C4 C5 C10 -14.0(6)
N11 C4 C5 C10 167.8(4)
N15 C4 C5 C6 162.0(4)
N11 C4 C5 C6 -16.3(6)
C10 C5 C6 C7 0.9(7)
C4 C5 C6 C7 -175.1(4)
C5 C6 C7 C8 -1.6(8)
C6 C7 C8 C9 0.4(9)
C7 C8 C9 C10 1.4(8)
C6 C5 C10 C9 1.0(7)
C4 C5 C10 C9 176.9(4)
C8 C9 C10 C5 -2.1(8)
N11 C3 C11 N12 -67.9(6)
C2 C3 C11 N12 110.9(5)
C3 C11 N12 C12 -72.8(5)
C3 C11 N12 C22 161.0(4)
C3 C11 N12 Cu1 46.3(5)
N14 Cu1 N12 C12 -153.2(3)
N13 Cu1 N12 C12 25.7(3)
N14 Cu1 N12 C11 84.6(3)
N13 Cu1 N12 C11 -96.5(3)
N14 Cu1 N12 C22 -32.0(3)
N13 Cu1 N12 C22 146.9(3)
C11 N12 C12 C14 87.9(5)
C22 N12 C12 C14 -149.2(4)
Cu1 N12 C12 C14 -33.9(4)
N12 C12 C14 N13 26.5(6)
N12 C12 C14 C15 -155.1(5)
N13 C14 C15 C16 0.0(9)
C12 C14 C15 C16 -178.3(6)
C14 C15 C16 C17 -0.4(10)
C15 C16 C17 C18 0.3(9)
C16 C17 C18 N13 0.3(7)
C17 C18 N13 C14 -0.7(6)
C17 C18 N13 Cu1 -176.8(3)
C15 C14 N13 C18 0.5(7)
C12 C14 N13 C18 179.0(4)
C15 C14 N13 Cu1 177.1(4)
C12 C14 N13 Cu1 -4.4(5)
N14 Cu1 N13 C18 168.2(5)
N12 Cu1 N13 C18 163.8(4)
Cl3 Cu1 N13 C18 -14.9(4)
N14 Cu1 N13 C14 -8.1(7)
N12 Cu1 N13 C14 -12.4(3)
Cl3 Cu1 N13 C14 168.8(3)
C12 N12 C22 C24 157.0(4)
C11 N12 C22 C24 -78.1(5)
Cu1 N12 C22 C24 40.7(4)
N12 C22 C24 N14 -30.0(5)
N12 C22 C24 C25 151.9(4)
N14 C24 C25 C26 0.3(7)
C22 C24 C25 C26 178.3(4)
C24 C25 C26 C27 -0.1(7)
C25 C26 C27 C28 -0.3(7)
C26 C27 C28 N14 0.5(7)
C27 C28 N14 C24 -0.3(6)
C27 C28 N14 Cu1 178.8(3)
C25 C24 N14 C28 -0.1(6)
C22 C24 N14 C28 -178.2(4)
C25 C24 N14 Cu1 -179.3(3)
C22 C24 N14 Cu1 2.6(5)
N13 Cu1 N14 C28 -166.2(5)
N12 Cu1 N14 C28 -161.8(4)
Cl3 Cu1 N14 C28 17.0(4)
N13 Cu1 N14 C24 13.0(7)
N12 Cu1 N14 C24 17.4(3)
Cl3 Cu1 N14 C24 -163.9(3)
N15 C1 C31 N16 -69.3(5)
C2 C1 C31 N16 110.9(5)
C1 C31 N16 C42 -53.0(5)
C1 C31 N16 C32 -177.5(4)
C1 C31 N16 Cu2 67.9(4)
N17 Cu2 N16 C42 -154.1(3)
N18 Cu2 N16 C42 27.4(3)
Cl4 Cu2 N16 C42 119.2(4)
Cl5 Cu2 N16 C42 -65.2(2)
N17 Cu2 N16 C32 -35.1(3)
N18 Cu2 N16 C32 146.4(3)
Cl4 Cu2 N16 C32 -121.7(4)
Cl5 Cu2 N16 C32 53.8(3)
N17 Cu2 N16 C31 81.3(3)
N18 Cu2 N16 C31 -97.2(3)
Cl4 Cu2 N16 C31 -5.3(6)
Cl5 Cu2 N16 C31 170.2(3)
C42 N16 C32 C34 156.3(3)
C31 N16 C32 C34 -79.1(4)
Cu2 N16 C32 C34 41.8(4)
N16 C32 C34 N17 -27.3(5)
N16 C32 C34 C35 155.8(4)
N17 C34 C35 C36 -0.7(7)
C32 C34 C35 C36 175.9(4)
C34 C35 C36 C37 1.0(7)
C35 C36 C37 C38 -0.1(7)
C36 C37 C38 N17 -1.1(7)
C37 C38 N17 C34 1.4(6)
C37 C38 N17 Cu2 -171.9(3)
C35 C34 N17 C38 -0.5(6)
C32 C34 N17 C38 -177.3(4)
C35 C34 N17 Cu2 173.7(3)
C32 C34 N17 Cu2 -3.2(4)
N18 Cu2 N17 C38 -158.9(5)
N16 Cu2 N17 C38 -164.1(4)
Cl4 Cu2 N17 C38 0.6(4)
Cl5 Cu2 N17 C38 103.4(4)
N18 Cu2 N17 C34 27.4(7)
N16 Cu2 N17 C34 22.3(3)
Cl4 Cu2 N17 C34 -173.0(3)
Cl5 Cu2 N17 C34 -70.2(3)
C32 N16 C42 C44 -150.5(4)
C31 N16 C42 C44 88.0(4)
Cu2 N16 C42 C44 -37.2(4)
N16 C42 C44 N18 30.6(5)
N16 C42 C44 C45 -150.3(4)
N18 C44 C45 C46 0.0(7)
C42 C44 C45 C46 -179.0(4)
C44 C45 C46 C47 -0.7(7)
C45 C46 C47 C48 1.0(7)
C46 C47 C48 N18 -0.6(7)
C45 C44 N18 C48 0.4(6)
C42 C44 N18 C48 179.5(4)
C45 C44 N18 Cu2 174.0(3)
C42 C44 N18 Cu2 -6.9(5)
C47 C48 N18 C44 0.0(6)
C47 C48 N18 Cu2 -172.9(3)
N17 Cu2 N18 C44 -17.2(7)
N16 Cu2 N18 C44 -12.0(3)
Cl4 Cu2 N18 C44 -176.7(3)
Cl5 Cu2 N18 C44 80.0(3)
N17 Cu2 N18 C48 156.0(5)
N16 Cu2 N18 C48 161.2(4)
Cl4 Cu2 N18 C48 -3.5(4)
Cl5 Cu2 N18 C48 -106.8(3)
